data_7019322
loop_
_publ_author_name
'Bakardjiev, Mario'
'St\'ibr, Bohumil'
'Holub, Josef'
'R\%u\<zi\<cka, Ale\<s'
'Pad\<elkov\'a, Zde\<nka'

_publ_section_title
;
 Half-pseudoferrocene cations from nucleophilic addition of o-carboranyl
 anions to the [(\h(6)-mesitylene)(2)Fe](2+) dication.
;
_journal_issue 23
_journal_name_full 'Dalton transactions (Cambridge, England : 2003)'
_journal_page_first 7151
_journal_page_last 7155
_journal_paper_doi 10.1039/c2dt30181d
_journal_volume 41
_journal_year 2012
_chemical_formula_sum 'C24 H58 B30 Fe'
_chemical_formula_weight 726.85
_chemical_name_systematic
;
?
;
_space_group_IT_number 14
_symmetry_cell_setting monoclinic
_symmetry_space_group_name_Hall '-P 2ybc'
_symmetry_space_group_name_H-M 'P 1 21/c 1'
_atom_sites_solution_hydrogens geom
_atom_sites_solution_primary direct
_atom_sites_solution_secondary difmap
_audit_creation_method SHELXL-97
_cell_angle_alpha 90.000(7)
_cell_angle_beta 103.058(6)
_cell_angle_gamma 90.000(7)
_cell_formula_units_Z 4
_cell_length_a 12.8251(10)
_cell_length_b 12.9748(11)
_cell_length_c 25.576(2)
_cell_measurement_reflns_used 29455
_cell_measurement_temperature 150(2)
_cell_measurement_theta_max 27.0
_cell_measurement_theta_min 1
_cell_volume 4145.9(6)
_computing_cell_refinement 'COLLECT and DENZO'
_computing_data_collection 'COLLECT (Hooft, 1998) and DENZO (Otwinowski & Minor, 1997)'
_computing_data_reduction 'COLLECT and DENZO'
_computing_molecular_graphics 'PLATON (Spek, 2003)'
_computing_publication_material 'SHELXL-97 (Sheldrick, 1997)'
_computing_structure_refinement 'SHELXL-97 (Sheldrick, 1997)'
_computing_structure_solution 'SIR92 (Altomare et al., 1994)'
_diffrn_ambient_temperature 150(1)
_diffrn_detector_area_resol_mean 9.091
_diffrn_measured_fraction_theta_full 0.934
_diffrn_measured_fraction_theta_max 0.983
_diffrn_measurement_device_type 'Bruker Nonius KappaCCD area detector'
_diffrn_measurement_method '\f and \w scans to fill the Ewald sphere'
_diffrn_radiation_monochromator graphite
_diffrn_radiation_source 'fine-focus sealed tube'
_diffrn_radiation_type MoK\a
_diffrn_radiation_wavelength 0.71073
_diffrn_reflns_av_R_equivalents 0.0439
_diffrn_reflns_av_sigmaI/netI 0.0407
_diffrn_reflns_limit_h_max 16
_diffrn_reflns_limit_h_min -15
_diffrn_reflns_limit_k_max 15
_diffrn_reflns_limit_k_min -16
_diffrn_reflns_limit_l_max 33
_diffrn_reflns_limit_l_min -32
_diffrn_reflns_number 29281
_diffrn_reflns_theta_full 27.00
_diffrn_reflns_theta_max 27.00
_diffrn_reflns_theta_min 1.63
_diffrn_standards_number 0
_exptl_absorpt_coefficient_mu 0.386
_exptl_absorpt_correction_T_max 0.930
_exptl_absorpt_correction_T_min 0.858
_exptl_absorpt_correction_type integration
_exptl_absorpt_process_details
;
Gaussian integration (Coppens, 1970)
;
_exptl_crystal_colour red
_exptl_crystal_density_diffrn 1.164
_exptl_crystal_density_method 'not measured'
_exptl_crystal_description needle
_exptl_crystal_F_000 1512
_exptl_crystal_size_max 0.61
_exptl_crystal_size_mid 0.23
_exptl_crystal_size_min 0.14
_refine_diff_density_max 0.633
_refine_diff_density_min -0.619
_refine_diff_density_rms 0.078
_refine_ls_extinction_method none
_refine_ls_goodness_of_fit_ref 1.086
_refine_ls_hydrogen_treatment mixed
_refine_ls_matrix_type full
_refine_ls_number_parameters 500
_refine_ls_number_reflns 8903
_refine_ls_number_restraints 0
_refine_ls_restrained_S_all 1.086
_refine_ls_R_factor_all 0.0766
_refine_ls_R_factor_gt 0.0554
_refine_ls_shift/su_max 0.000
_refine_ls_shift/su_mean 0.000
_refine_ls_structure_factor_coef Fsqd
_refine_ls_weighting_details 'calc w=1/[\s^2^(Fo^2^)+(0.0533P)^2^+7.4350P] where P=(Fo^2^+2Fc^2^)/3'
_refine_ls_weighting_scheme calc
_refine_ls_wR_factor_gt 0.1295
_refine_ls_wR_factor_ref 0.1461
_reflns_number_gt 7155
_reflns_number_total 8903
_reflns_threshold_expression >2sigma(I)
_cod_data_source_file c2dt30181d.txt
_cod_data_source_block shelxl1
_cod_original_sg_symbol_H-M P21/c
_cod_database_code 7019322

loop_
_symmetry_equiv_pos_as_xyz
'x, y, z'
'-x, y+1/2, -z+1/2'
'-x, -y, -z'
'x, -y-1/2, z-1/2'

loop_
_atom_site_label
_atom_site_type_symbol
_atom_site_fract_x
_atom_site_fract_y
_atom_site_fract_z
_atom_site_U_iso_or_equiv
_atom_site_adp_type
_atom_site_occupancy
_atom_site_symmetry_multiplicity
_atom_site_calc_flag
_atom_site_refinement_flags
Fe1 Fe 0.77770(3) 0.43765(3) 0.365733(14) 0.01503(11) Uani 1 1 d .
C2 C 0.66280(19) 0.39855(19) 0.29906(10) 0.0165(5) Uani 1 1 d .
H2 H 0.6673 0.4022 0.2633 0.020 Uiso 1 1 d R
C7 C 0.8802(2) 0.5238(2) 0.32724(10) 0.0212(5) Uani 1 1 d .
C1 C 0.6206(2) 0.48191(19) 0.32232(10) 0.0165(5) Uani 1 1 d .
C4 C 0.6970(2) 0.31143(19) 0.38479(10) 0.0189(5) Uani 1 1 d .
H4 H 0.7246 0.2565 0.4070 0.023 Uiso 1 1 d R
C12 C 0.8483(2) 0.5848(2) 0.36649(10) 0.0205(5) Uani 1 1 d .
H12 H 0.8176 0.6490 0.3570 0.025 Uiso 1 1 d R
C44 C 0.8212(2) 0.4578(2) 0.06092(11) 0.0220(5) Uani 1 1 d .
H44 H 0.7819 0.5238 0.0375 0.026 Uiso 1 1 d R
B35 B 0.4329(2) 0.4703(2) 0.05434(10) 0.0123(5) Uani 1 1 d .
H35 H 0.4557 0.5150 0.0221 0.015 Uiso 1 1 d R
C43 C 0.7532(2) 0.38449(19) 0.09542(10) 0.0183(5) Uani 1 1 d .
C34 C 0.4696(2) 0.5266(2) 0.10737(10) 0.0189(5) Uani 1 1 d .
H34 H 0.5103 0.5986 0.1010 0.023 Uiso 1 1 d R
C5 C 0.6543(2) 0.3972(2) 0.40635(10) 0.0184(5) Uani 1 1 d .
B37 B 0.4775(2) 0.3512(2) 0.16515(11) 0.0196(6) Uani 1 1 d .
H37 H 0.4918 0.3130 0.2045 0.023 Uiso 1 1 d R
C8 C 0.9252(2) 0.4259(2) 0.34202(11) 0.0221(5) Uani 1 1 d .
H8 H 0.9457 0.3848 0.3163 0.027 Uiso 1 1 d R
C6 C 0.5704(2) 0.46163(19) 0.36943(10) 0.0166(5) Uani 1 1 d .
H6 H 0.5675 0.5293 0.3878 0.020 Uiso 1 1 calc R
C13 C 0.5975(2) 0.58300(19) 0.29347(10) 0.0213(5) Uani 1 1 d .
H13A H 0.6406 0.5893 0.2674 0.026 Uiso 1 1 d R
H13B H 0.6140 0.6384 0.3189 0.026 Uiso 1 1 d R
H13C H 0.5232 0.5860 0.2757 0.026 Uiso 1 1 d R
C20 C 0.4264(2) 0.3015(2) 0.32296(12) 0.0289(6) Uani 1 1 d .
H20 H 0.4865 0.2520 0.3109 0.035 Uiso 1 1 d R
C31 C 0.6312(2) 0.4224(2) 0.09168(11) 0.0248(6) Uani 1 1 d .
C3 C 0.6988(2) 0.30823(19) 0.32931(10) 0.0183(5) Uani 1 1 d .
C19 C 0.4550(2) 0.41705(19) 0.35713(10) 0.0173(5) Uani 1 1 d .
B32 B 0.5664(2) 0.3323(2) 0.12248(11) 0.0191(6) Uani 1 1 d .
H32 H 0.6301 0.2749 0.1354 0.023 Uiso 1 1 d R
C10 C 0.9055(2) 0.4519(2) 0.43274(10) 0.0214(5) Uani 1 1 d .
H10 H 0.9130 0.4277 0.4676 0.026 Uiso 1 1 d R
C18 C 0.8304(2) 0.6187(2) 0.46138(11) 0.0281(6) Uani 1 1 d .
H18A H 0.8817 0.6734 0.4709 0.034 Uiso 1 1 d R
H18B H 0.8286 0.5787 0.4927 0.034 Uiso 1 1 d R
H18C H 0.7609 0.6475 0.4470 0.034 Uiso 1 1 d R
B25 B 0.3148(3) 0.2513(3) 0.34375(14) 0.0260(7) Uani 1 1 d .
H25 H 0.3014 0.1677 0.3456 0.031 Uiso 1 1 d R
C15 C 0.6652(2) 0.4080(2) 0.46576(10) 0.0247(6) Uani 1 1 d .
H15A H 0.6044 0.3774 0.4758 0.030 Uiso 1 1 d R
H15B H 0.6690 0.4798 0.4751 0.030 Uiso 1 1 d R
H15C H 0.7294 0.3740 0.4844 0.030 Uiso 1 1 d R
B38 B 0.4217(3) 0.4751(2) 0.15686(12) 0.0228(6) Uani 1 1 d .
H38 H 0.4031 0.5179 0.1907 0.027 Uiso 1 1 d R
C9 C 0.9391(2) 0.3886(2) 0.39474(11) 0.0220(5) Uani 1 1 d .
C14 C 0.7410(2) 0.2174(2) 0.30452(13) 0.0286(6) Uani 1 1 d .
H14A H 0.6829 0.1722 0.2892 0.034 Uiso 1 1 d R
H14B H 0.7919 0.1811 0.3315 0.034 Uiso 1 1 d R
H14C H 0.7752 0.2407 0.2769 0.034 Uiso 1 1 d R
B33 B 0.5597(2) 0.4569(2) 0.15085(11) 0.0187(6) Uani 1 1 d .
H33 H 0.6220 0.5004 0.1789 0.022 Uiso 1 1 d R
B24 B 0.3835(2) 0.4176(2) 0.29503(11) 0.0161(5) Uani 1 1 d .
H24 H 0.4197 0.4449 0.2625 0.019 Uiso 1 1 d R
C11 C 0.8612(2) 0.5508(2) 0.41979(10) 0.0207(5) Uani 1 1 d .
B47 B 0.7990(3) 0.2607(2) 0.09542(13) 0.0235(6) Uani 1 1 d .
H47 H 0.7490 0.1922 0.0964 0.028 Uiso 1 1 d R
B45 B 0.8492(3) 0.4694(2) 0.12879(13) 0.0246(6) Uani 1 1 d .
H45 H 0.8306 0.5372 0.1508 0.029 Uiso 1 1 d R
B41 B 0.4348(3) 0.2855(2) 0.10230(12) 0.0230(6) Uani 1 1 d .
H41 H 0.4201 0.2020 0.0987 0.028 Uiso 1 1 d R
B48 B 0.7827(2) 0.3382(2) 0.03743(12) 0.0218(6) Uani 1 1 d .
H48 H 0.7213 0.3218 0.0008 0.026 Uiso 1 1 d R
B23 B 0.3549(3) 0.5082(2) 0.33826(15) 0.0296(7) Uani 1 1 d .
H23 H 0.3695 0.5914 0.3360 0.036 Uiso 1 1 d R
B36 B 0.4933(3) 0.3558(2) 0.05487(11) 0.0214(6) Uani 1 1 d .
H36 H 0.5096 0.3294 0.0166 0.026 Uiso 1 1 d R
C17 C 0.9848(2) 0.2828(2) 0.40922(13) 0.0303(6) Uani 1 1 d .
H17A H 1.0614 0.2869 0.4198 0.036 Uiso 1 1 d R
H17B H 0.9646 0.2382 0.3786 0.036 Uiso 1 1 d R
H17C H 0.9573 0.2557 0.4383 0.036 Uiso 1 1 d R
B42 B 0.3454(3) 0.3675(3) 0.12654(13) 0.0263(7) Uani 1 1 d .
H42 H 0.2758 0.3369 0.1400 0.032 Uiso 1 1 d R
B21 B 0.4182(3) 0.3144(3) 0.39077(13) 0.0253(7) Uani 1 1 d .
H21 H 0.4732 0.2727 0.4231 0.030 Uiso 1 1 d R
C16 C 0.8685(2) 0.5618(2) 0.27052(11) 0.0293(6) Uani 1 1 d .
H16A H 0.9381 0.5693 0.2630 0.035 Uiso 1 1 d R
H16B H 0.8325 0.6272 0.2663 0.035 Uiso 1 1 d R
H16C H 0.8275 0.5128 0.2462 0.035 Uiso 1 1 d R
B46 B 0.8395(3) 0.3419(3) 0.15214(12) 0.0250(6) Uani 1 1 d .
H46 H 0.8159 0.3258 0.1901 0.030 Uiso 1 1 d R
B40 B 0.3530(3) 0.3701(3) 0.05764(13) 0.0261(7) Uani 1 1 d .
H40 H 0.2880 0.3424 0.0249 0.031 Uiso 1 1 d R
B22 B 0.3740(3) 0.4415(3) 0.40002(14) 0.0311(8) Uani 1 1 d .
H22 H 0.4006 0.4821 0.4385 0.037 Uiso 1 1 d R
B50 B 0.9672(3) 0.3952(3) 0.15055(14) 0.0320(8) Uani 1 1 d .
H50 H 1.0267 0.4149 0.1874 0.038 Uiso 1 1 d R
B52 B 0.9003(3) 0.2637(3) 0.05857(14) 0.0284(7) Uani 1 1 d .
H52 H 0.9168 0.1964 0.0355 0.034 Uiso 1 1 d R
B29 B 0.2963(2) 0.3180(2) 0.28171(13) 0.0249(7) Uani 1 1 d .
H29 H 0.2721 0.2789 0.2427 0.030 Uiso 1 1 d R
B51 B 0.9355(3) 0.2655(3) 0.12985(14) 0.0317(7) Uani 1 1 d .
H51 H 0.9748 0.1997 0.1535 0.038 Uiso 1 1 d R
B49 B 0.9520(3) 0.4715(3) 0.09175(15) 0.0303(7) Uani 1 1 d .
H49 H 1.0010 0.5404 0.0899 0.036 Uiso 1 1 d R
B27 B 0.2430(3) 0.4576(3) 0.35907(18) 0.0401(9) Uani 1 1 d .
H27 H 0.1831 0.5080 0.3707 0.048 Uiso 1 1 d R
B30 B 0.2066(3) 0.3391(3) 0.32412(15) 0.0313(8) Uani 1 1 d .
H30 H 0.1233 0.3119 0.3134 0.038 Uiso 1 1 d R
B53 B 0.9104(3) 0.3905(3) 0.03521(14) 0.0291(7) Uani 1 1 d .
H53 H 0.9320 0.4074 -0.0031 0.035 Uiso 1 1 d R
B28 B 0.2524(3) 0.4451(3) 0.29097(16) 0.0342(8) Uani 1 1 d .
H28 H 0.2000 0.4878 0.2581 0.041 Uiso 1 1 d R
B54 B 1.0048(3) 0.3460(3) 0.09213(15) 0.0326(8) Uani 1 1 d .
H54 H 1.0890 0.3320 0.0912 0.039 Uiso 1 1 d R
B26 B 0.2820(3) 0.3376(3) 0.39190(15) 0.0352(8) Uani 1 1 d .
H26 H 0.2475 0.3105 0.4251 0.042 Uiso 1 1 d R
B39 B 0.3395(3) 0.4863(3) 0.09177(13) 0.0251(7) Uani 1 1 d .
H39 H 0.2670 0.5344 0.0825 0.030 Uiso 1 1 d R
H31 H 0.622(2) 0.504(2) 0.0691(11) 0.015(7) Uiso 1 1 d .

loop_
_atom_site_aniso_label
_atom_site_aniso_U_11
_atom_site_aniso_U_22
_atom_site_aniso_U_33
_atom_site_aniso_U_23
_atom_site_aniso_U_13
_atom_site_aniso_U_12
Fe1 0.01425(19) 0.01543(18) 0.01539(17) 0.00069(13) 0.00330(13) -0.00147(14)
C2 0.0154(12) 0.0182(12) 0.0158(11) -0.0026(9) 0.0031(9) -0.0044(10)
C7 0.0167(13) 0.0247(13) 0.0218(13) 0.0014(10) 0.0036(10) -0.0086(10)
C1 0.0153(12) 0.0166(11) 0.0166(11) 0.0004(9) 0.0016(9) -0.0035(9)
C4 0.0163(12) 0.0171(12) 0.0241(13) 0.0052(10) 0.0063(10) -0.0004(10)
C12 0.0172(13) 0.0184(12) 0.0248(13) 0.0004(10) 0.0028(10) -0.0056(10)
C44 0.0205(14) 0.0214(13) 0.0256(13) 0.0000(10) 0.0084(11) -0.0018(10)
B35 0.0110(12) 0.0149(12) 0.0107(11) 0.0047(9) 0.0017(9) 0.0003(10)
C43 0.0216(13) 0.0166(12) 0.0167(12) 0.0010(9) 0.0044(10) 0.0023(10)
C34 0.0187(13) 0.0193(12) 0.0190(12) 0.0028(10) 0.0047(10) 0.0033(10)
C5 0.0171(13) 0.0200(12) 0.0183(12) 0.0030(10) 0.0046(10) -0.0039(10)
B37 0.0195(15) 0.0227(14) 0.0159(13) 0.0019(11) 0.0028(11) -0.0013(12)
C8 0.0163(13) 0.0268(14) 0.0250(13) -0.0038(11) 0.0082(10) -0.0045(11)
C6 0.0178(13) 0.0145(11) 0.0178(11) -0.0032(9) 0.0048(10) -0.0019(9)
C13 0.0234(14) 0.0180(12) 0.0214(12) 0.0024(10) 0.0029(10) -0.0018(10)
C20 0.0279(15) 0.0251(14) 0.0345(16) -0.0035(12) 0.0085(12) -0.0021(12)
C31 0.0273(15) 0.0266(14) 0.0205(13) -0.0011(11) 0.0050(11) 0.0018(11)
C3 0.0162(12) 0.0154(11) 0.0242(13) -0.0009(10) 0.0066(10) -0.0045(10)
C19 0.0179(13) 0.0146(11) 0.0207(12) -0.0009(9) 0.0074(10) 0.0009(9)
B32 0.0222(15) 0.0167(13) 0.0184(13) 0.0035(11) 0.0047(11) 0.0014(11)
C10 0.0155(13) 0.0288(14) 0.0183(12) 0.0017(10) 0.0003(10) -0.0037(10)
C18 0.0264(15) 0.0295(15) 0.0280(14) -0.0081(12) 0.0050(12) -0.0044(12)
B25 0.0209(16) 0.0229(15) 0.0355(17) -0.0009(13) 0.0092(13) -0.0070(12)
C15 0.0236(14) 0.0328(15) 0.0181(12) 0.0029(11) 0.0056(11) -0.0014(12)
B38 0.0225(16) 0.0270(15) 0.0207(14) 0.0028(12) 0.0087(12) 0.0049(12)
C9 0.0130(12) 0.0245(13) 0.0281(14) 0.0015(11) 0.0038(10) -0.0003(10)
C14 0.0310(16) 0.0171(13) 0.0407(17) -0.0040(12) 0.0145(13) -0.0002(11)
B33 0.0206(15) 0.0186(14) 0.0163(13) 0.0025(10) 0.0030(11) 0.0008(11)
B24 0.0135(13) 0.0149(13) 0.0178(13) 0.0000(10) -0.0009(10) -0.0036(10)
C11 0.0163(13) 0.0233(13) 0.0211(12) -0.0033(10) 0.0013(10) -0.0069(10)
B47 0.0249(16) 0.0177(14) 0.0281(16) 0.0005(12) 0.0066(13) 0.0072(12)
B45 0.0191(15) 0.0253(15) 0.0285(16) -0.0066(12) 0.0035(12) 0.0010(12)
B41 0.0251(16) 0.0213(14) 0.0210(14) 0.0010(11) 0.0019(12) -0.0048(12)
B48 0.0206(15) 0.0245(15) 0.0215(14) -0.0028(12) 0.0073(12) 0.0020(12)
B23 0.0169(15) 0.0194(15) 0.050(2) -0.0081(14) 0.0016(14) 0.0024(12)
B36 0.0283(16) 0.0205(14) 0.0154(13) -0.0008(11) 0.0048(12) -0.0014(12)
C17 0.0221(15) 0.0301(15) 0.0372(16) 0.0049(13) 0.0037(12) 0.0055(12)
B42 0.0208(16) 0.0335(17) 0.0242(15) 0.0075(13) 0.0044(12) -0.0032(13)
B21 0.0237(16) 0.0266(16) 0.0274(16) 0.0032(13) 0.0094(13) -0.0074(13)
C16 0.0324(16) 0.0343(15) 0.0226(13) 0.0026(12) 0.0095(12) -0.0110(13)
B46 0.0254(16) 0.0276(16) 0.0205(14) 0.0017(12) 0.0018(12) 0.0079(13)
B40 0.0209(16) 0.0330(17) 0.0213(15) 0.0034(13) -0.0022(12) -0.0094(13)
B22 0.0242(17) 0.0379(19) 0.0362(18) -0.0156(15) 0.0172(14) -0.0071(14)
B50 0.0191(16) 0.0415(19) 0.0322(17) -0.0096(15) -0.0010(13) 0.0059(14)
B52 0.0222(16) 0.0278(16) 0.0370(18) -0.0086(14) 0.0103(14) 0.0034(13)
B29 0.0190(15) 0.0239(15) 0.0308(16) -0.0038(13) 0.0037(13) -0.0076(12)
B51 0.0244(17) 0.0363(19) 0.0324(18) -0.0016(14) 0.0018(14) 0.0100(14)
B49 0.0213(17) 0.0318(17) 0.0391(19) -0.0083(14) 0.0094(14) -0.0034(13)
B27 0.0203(17) 0.0349(19) 0.067(3) -0.0230(18) 0.0139(17) -0.0017(14)
B30 0.0189(16) 0.0292(17) 0.048(2) -0.0083(15) 0.0110(15) -0.0034(13)
B53 0.0251(17) 0.0325(17) 0.0332(17) -0.0061(14) 0.0140(14) -0.0016(14)
B28 0.0196(17) 0.0241(16) 0.054(2) -0.0010(15) -0.0024(15) -0.0011(13)
B54 0.0199(16) 0.0352(19) 0.042(2) -0.0093(15) 0.0063(14) 0.0049(14)
B26 0.0261(18) 0.045(2) 0.041(2) -0.0123(16) 0.0204(16) -0.0126(15)
B39 0.0184(15) 0.0325(17) 0.0252(15) 0.0080(13) 0.0067(12) 0.0048(13)

loop_
_atom_type_symbol
_atom_type_description
_atom_type_scat_dispersion_real
_atom_type_scat_dispersion_imag
_atom_type_scat_source
C C 0.0033 0.0016 'International Tables Vol C Tables 4.2.6.8 and 6.1.1.4'
H H 0.0000 0.0000 'International Tables Vol C Tables 4.2.6.8 and 6.1.1.4'
B B 0.0013 0.0007 'International Tables Vol C Tables 4.2.6.8 and 6.1.1.4'
Fe Fe 0.3463 0.8444 'International Tables Vol C Tables 4.2.6.8 and 6.1.1.4'

loop_
_exptl_crystal_face_index_h
_exptl_crystal_face_index_k
_exptl_crystal_face_index_l
_exptl_crystal_face_perp_dist
-1 0 0 0.132
1 0 0 0.105
0 1 0 0.309
0 -1 0 0.313
0 0 -1 0.103
0 0 1 0.165
0 -1 1 0.237
-1 0 1 0.087

loop_
_geom_angle_atom_site_label_1
_geom_angle_atom_site_label_2
_geom_angle_atom_site_label_3
_geom_angle
C2 Fe1 C4 72.18(10)
C2 Fe1 C3 40.39(10)
C4 Fe1 C3 40.42(10)
C2 Fe1 C10 170.06(10)
C4 Fe1 C10 102.67(10)
C3 Fe1 C10 130.72(11)
C2 Fe1 C12 117.24(10)
C4 Fe1 C12 163.12(10)
C3 Fe1 C12 154.51(10)
C10 Fe1 C12 69.99(10)
C2 Fe1 C8 105.35(10)
C4 Fe1 C8 122.75(10)
C3 Fe1 C8 100.98(10)
C10 Fe1 C8 69.89(10)
C12 Fe1 C8 70.04(10)
C2 Fe1 C7 98.53(10)
C4 Fe1 C7 157.73(10)
C3 Fe1 C7 120.55(10)
C10 Fe1 C7 83.17(10)
C12 Fe1 C7 38.82(10)
C8 Fe1 C7 38.82(10)
C2 Fe1 C9 132.42(10)
C4 Fe1 C9 100.44(10)
C3 Fe1 C9 104.61(10)
C10 Fe1 C9 39.01(10)
C12 Fe1 C9 83.44(10)
C8 Fe1 C9 38.61(10)
C7 Fe1 C9 70.44(10)
C2 Fe1 C11 150.61(10)
C4 Fe1 C11 126.97(10)
C3 Fe1 C11 166.73(10)
C10 Fe1 C11 39.03(10)
C12 Fe1 C11 38.71(10)
C8 Fe1 C11 83.41(10)
C7 Fe1 C11 70.49(10)
C9 Fe1 C11 70.97(11)
C2 Fe1 C5 82.64(10)
C4 Fe1 C5 39.07(10)
C3 Fe1 C5 71.35(10)
C10 Fe1 C5 98.74(10)
C12 Fe1 C5 125.36(10)
C8 Fe1 C5 157.69(10)
C7 Fe1 C5 162.28(11)
C9 Fe1 C5 121.53(10)
C11 Fe1 C5 99.89(10)
C2 Fe1 C1 38.91(10)
C4 Fe1 C1 82.63(10)
C3 Fe1 C1 71.21(10)
C10 Fe1 C1 150.31(10)
C12 Fe1 C1 96.52(10)
C8 Fe1 C1 131.72(10)
C7 Fe1 C1 103.05(10)
C9 Fe1 C1 169.56(10)
C11 Fe1 C1 115.23(10)
C5 Fe1 C1 66.86(9)
C1 C2 C3 120.9(2)
C1 C2 Fe1 74.32(14)
C3 C2 Fe1 70.59(14)
C1 C2 H2 119.6
C3 C2 H2 119.4
Fe1 C2 H2 127.7
C12 C7 C8 118.8(2)
C12 C7 C16 121.4(3)
C8 C7 C16 119.9(2)
C12 C7 Fe1 69.93(15)
C8 C7 Fe1 70.19(15)
C16 C7 Fe1 132.79(19)
C2 C1 C13 121.2(2)
C2 C1 C6 118.6(2)
C13 C1 C6 118.1(2)
C2 C1 Fe1 66.77(14)
C13 C1 Fe1 123.04(17)
C6 C1 Fe1 93.46(15)
C5 C4 C3 120.6(2)
C5 C4 Fe1 73.98(15)
C3 C4 Fe1 70.41(14)
C5 C4 H4 119.7
C3 C4 H4 119.7
Fe1 C4 H4 127.9
C11 C12 C7 121.7(2)
C11 C12 Fe1 71.41(15)
C7 C12 Fe1 71.25(15)
C11 C12 H12 119.0
C7 C12 H12 119.3
Fe1 C12 H12 130.7
C43 C44 B53 113.1(2)
C43 C44 B49 113.2(2)
B53 C44 B49 63.15(19)
C43 C44 B48 61.38(16)
B53 C44 B48 63.70(18)
B49 C44 B48 116.0(2)
C43 C44 B45 61.69(17)
B53 C44 B45 116.1(2)
B49 C44 B45 63.67(19)
B48 C44 B45 114.9(2)
C43 C44 H44 120.0
B53 C44 H44 117.3
B49 C44 H44 117.2
B48 C44 H44 117.2
B45 C44 H44 117.0
C34 B35 B40 113.5(2)
C34 B35 B36 111.7(2)
B40 B35 B36 66.18(19)
C34 B35 B39 63.64(18)
B40 B35 B39 63.25(19)
B36 B35 B39 119.0(2)
C34 B35 H35 109.6
B40 B35 H35 135.9
B36 B35 H35 105.8
B39 B35 H35 134.1
C31 C43 C44 114.1(2)
C31 C43 B46 125.5(2)
C44 C43 B46 108.5(2)
C31 C43 B47 127.7(2)
C44 C43 B47 108.3(2)
B46 C43 B47 62.52(18)
C31 C43 B48 116.9(2)
C44 C43 B48 60.03(16)
B46 C43 B48 113.2(2)
B47 C43 B48 61.94(17)
C31 C43 B45 113.9(2)
C44 C43 B45 59.90(17)
B46 C43 B45 62.18(18)
B47 C43 B45 113.1(2)
B48 C43 B45 112.2(2)
B35 C34 B38 113.1(2)
B35 C34 B33 111.2(2)
B38 C34 B33 66.23(17)
B35 C34 B39 63.56(18)
B38 C34 B39 63.03(18)
B33 C34 B39 118.8(2)
B35 C34 H34 109.8
B38 C34 H34 136.1
B33 C34 H34 106.1
B39 C34 H34 134.1
C4 C5 C15 121.0(2)
C4 C5 C6 118.5(2)
C15 C5 C6 118.1(2)
C4 C5 Fe1 66.95(14)
C15 C5 Fe1 123.84(18)
C6 C5 Fe1 93.51(15)
B38 B37 B32 110.9(2)
B38 B37 B42 60.67(18)
B32 B37 B42 110.0(2)
B38 B37 B41 107.1(2)
B32 B37 B41 59.23(17)
B42 B37 B41 59.75(18)
B38 B37 B33 61.50(17)
B32 B37 B33 59.71(16)
B42 B37 B33 108.9(2)
B41 B37 B33 104.6(2)
B38 B37 H37 120.2
B32 B37 H37 120.4
B42 B37 H37 120.3
B41 B37 H37 124.1
B33 B37 H37 122.7
C9 C8 C7 121.5(2)
C9 C8 Fe1 71.24(15)
C7 C8 Fe1 70.99(15)
C9 C8 H8 119.2
C7 C8 H8 119.3
Fe1 C8 H8 131.1
C5 C6 C1 102.8(2)
C5 C6 C19 115.6(2)
C1 C6 C19 117.5(2)
C5 C6 H6 106.8
C1 C6 H6 106.8
C19 C6 H6 106.8
C1 C13 H13A 109.6
C1 C13 H13B 109.4
H13A C13 H13B 109.5
C1 C13 H13C 109.4
H13A C13 H13C 109.5
H13B C13 H13C 109.5
B24 C20 C19 57.18(15)
B24 C20 B25 104.2(2)
C19 C20 B25 105.2(2)
B24 C20 B21 104.0(2)
C19 C20 B21 58.43(16)
B25 C20 B21 60.41(18)
B24 C20 B29 58.19(17)
C19 C20 B29 105.0(2)
B25 C20 B29 60.29(18)
B21 C20 B29 108.4(2)
B24 C20 H20 125.4
C19 C20 H20 124.4
B25 C20 H20 122.5
B21 C20 H20 122.1
B29 C20 H20 121.9
C43 C31 B32 109.0(2)
C43 C31 B33 128.9(2)
B32 C31 B33 56.83(15)
C43 C31 B36 129.4(2)
B32 C31 B36 57.08(16)
B33 C31 B36 86.85(17)
C43 C31 H31 106.4(13)
B32 C31 H31 144.6(13)
B33 C31 H31 99.0(13)
B36 C31 H31 100.1(13)
C2 C3 C4 116.2(2)
C2 C3 C14 121.5(2)
C4 C3 C14 122.2(2)
C2 C3 Fe1 69.03(14)
C4 C3 Fe1 69.17(14)
C14 C3 Fe1 129.97(19)
C6 C19 B24 119.5(2)
C6 C19 B22 119.5(2)
B24 C19 B22 109.5(2)
C6 C19 B21 123.2(2)
B24 C19 B21 109.4(2)
B22 C19 B21 62.77(19)
C6 C19 B23 114.5(2)
B24 C19 B23 60.76(18)
B22 C19 B23 62.0(2)
B21 C19 B23 113.6(2)
C6 C19 C20 120.5(2)
B24 C19 C20 60.54(16)
B22 C19 C20 113.3(2)
B21 C19 C20 61.86(17)
B23 C19 C20 113.0(2)
C31 B32 B41 129.0(2)
C31 B32 B37 129.3(2)
B41 B32 B37 61.21(17)
C31 B32 B33 69.08(17)
B41 B32 B33 107.6(2)
B37 B32 B33 61.61(17)
C31 B32 B36 69.25(17)
B41 B32 B36 61.24(17)
B37 B32 B36 107.6(2)
B33 B32 B36 100.07(19)
C31 B32 H32 101.2
B41 B32 H32 117.0
B37 B32 H32 116.7
B33 B32 H32 126.4
B36 B32 H32 126.4
C9 C10 C11 122.4(2)
C9 C10 Fe1 71.92(15)
C11 C10 Fe1 71.88(14)
C9 C10 H10 118.9
C11 C10 H10 118.7
Fe1 C10 H10 130.3
C11 C18 H18A 109.7
C11 C18 H18B 109.5
H18A C18 H18B 109.5
C11 C18 H18C 109.1
H18A C18 H18C 109.5
H18B C18 H18C 109.5
C20 B25 B21 60.01(17)
C20 B25 B30 108.3(2)
B21 B25 B30 108.2(2)
C20 B25 B29 60.20(17)
B21 B25 B29 108.0(2)
B30 B25 B29 59.82(19)
C20 B25 B26 108.1(2)
B21 B25 B26 59.97(19)
B30 B25 B26 60.1(2)
B29 B25 B26 107.8(2)
C20 B25 H25 121.5
B21 B25 H25 121.6
B30 B25 H25 121.6
B29 B25 H25 121.9
B26 B25 H25 121.7
C5 C15 H15A 109.6
C5 C15 H15B 109.3
H15A C15 H15B 109.5
C5 C15 H15C 109.5
H15A C15 H15C 109.5
H15B C15 H15C 109.5
C34 B38 B37 104.4(2)
C34 B38 B39 59.63(17)
B37 B38 B39 109.3(2)
C34 B38 B42 104.1(2)
B37 B38 B42 60.17(18)
B39 B38 B42 60.04(18)
C34 B38 B33 57.13(15)
B37 B38 B33 60.97(16)
B39 B38 B33 108.4(2)
B42 B38 B33 108.1(2)
C34 B38 H38 125.4
B37 B38 H38 121.6
B39 B38 H38 120.8
B42 B38 H38 122.9
B33 B38 H38 121.2
C8 C9 C10 117.9(2)
C8 C9 C17 120.5(3)
C10 C9 C17 121.5(2)
C8 C9 Fe1 70.15(15)
C10 C9 Fe1 69.07(15)
C17 C9 Fe1 130.57(19)
C3 C14 H14A 109.5
C3 C14 H14B 109.5
H14A C14 H14B 109.5
C3 C14 H14C 109.5
H14A C14 H14C 109.5
H14B C14 H14C 109.5
C34 B33 B32 108.0(2)
C34 B33 B37 101.3(2)
B32 B33 B37 58.68(16)
C34 B33 B38 56.64(16)
B32 B33 B38 106.7(2)
B37 B33 B38 57.53(17)
C34 B33 C31 89.06(17)
B32 B33 C31 54.09(15)
B37 B33 C31 111.79(19)
B38 B33 C31 135.6(2)
C34 B33 H33 116.5
B32 B33 H33 129.4
B37 B33 H33 128.6
B38 B33 H33 117.0
C31 B33 H33 102.7
C19 B24 B29 113.0(2)
C19 B24 B28 112.8(2)
B29 B24 B28 63.15(19)
C19 B24 C20 62.28(16)
B29 B24 C20 62.98(18)
B28 B24 C20 115.7(2)
C19 B24 B23 62.13(17)
B29 B24 B23 115.3(2)
B28 B24 B23 62.70(19)
C20 B24 B23 115.7(2)
C19 B24 H24 119.6
B29 B24 H24 117.8
B28 B24 H24 117.8
C20 B24 H24 116.8
B23 B24 H24 117.1
C12 C11 C10 117.7(2)
C12 C11 C18 120.7(2)
C10 C11 C18 121.6(2)
C12 C11 Fe1 69.88(14)
C10 C11 Fe1 69.09(14)
C18 C11 Fe1 133.63(19)
C43 B47 B48 59.28(16)
C43 B47 B52 105.9(2)
B48 B47 B52 60.13(18)
C43 B47 B51 105.5(2)
B48 B47 B51 108.3(2)
B52 B47 B51 60.19(19)
C43 B47 B46 58.62(16)
B48 B47 B46 107.8(2)
B52 B47 B46 107.9(2)
B51 B47 B46 59.94(18)
C43 B47 H47 123.8
B48 B47 H47 121.4
B52 B47 H47 122.2
B51 B47 H47 122.1
B46 B47 H47 121.7
C44 B45 C43 58.40(16)
C44 B45 B46 104.3(2)
C43 B45 B46 58.31(17)
C44 B45 B50 103.9(2)
C43 B45 B50 105.7(2)
B46 B45 B50 60.5(2)
C44 B45 B49 58.05(18)
C43 B45 B49 106.0(2)
B46 B45 B49 107.9(2)
B50 B45 B49 59.7(2)
C44 B45 H45 125.1
C43 B45 H45 123.4
B46 B45 H45 122.3
B50 B45 H45 122.8
B49 B45 H45 122.1
B40 B41 B32 111.6(2)
B40 B41 B42 60.89(19)
B32 B41 B42 110.1(2)
B40 B41 B37 107.6(2)
B32 B41 B37 59.57(16)
B42 B41 B37 59.50(17)
B40 B41 B36 61.61(18)
B32 B41 B36 60.45(17)
B42 B41 B36 109.3(2)
B37 B41 B36 105.8(2)
B40 B41 H41 119.8
B32 B41 H41 119.9
B42 B41 H41 120.5
B37 B41 H41 123.7
B36 B41 H41 122.0
C44 B48 C43 58.59(15)
C44 B48 B47 104.7(2)
C43 B48 B47 58.78(16)
C44 B48 B52 103.4(2)
C43 B48 B52 105.4(2)
B47 B48 B52 60.05(18)
C44 B48 B53 57.87(17)
C43 B48 B53 106.1(2)
B47 B48 B53 107.9(2)
B52 B48 B53 59.50(19)
C44 B48 H48 125.0
C43 B48 H48 123.2
B47 B48 H48 122.1
B52 B48 H48 123.4
B53 B48 H48 122.1
B24 B23 C19 57.11(16)
B24 B23 B22 103.6(2)
C19 B23 B22 58.19(18)
B24 B23 B27 104.3(2)
C19 B23 B27 105.3(2)
B22 B23 B27 60.5(2)
B24 B23 B28 58.37(18)
C19 B23 B28 105.3(2)
B22 B23 B28 108.3(2)
B27 B23 B28 60.4(2)
B24 B23 H23 125.3
C19 B23 H23 124.2
B22 B23 H23 122.5
B27 B23 H23 122.7
B28 B23 H23 121.7
B35 B36 B32 107.4(2)
B35 B36 B41 101.0(2)
B32 B36 B41 58.31(16)
B35 B36 B40 56.76(17)
B32 B36 B40 106.5(2)
B41 B36 B40 57.59(17)
B35 B36 C31 88.79(18)
B32 B36 C31 53.68(15)
B41 B36 C31 110.99(19)
B40 B36 C31 135.3(2)
B35 B36 H36 116.7
B32 B36 H36 129.8
B41 B36 H36 129.0
B40 B36 H36 116.9
C31 B36 H36 103.1
C9 C17 H17A 109.6
C9 C17 H17B 109.3
H17A C17 H17B 109.5
C9 C17 H17C 109.5
H17A C17 H17C 109.5
H17B C17 H17C 109.5
B37 B42 B39 108.1(2)
B37 B42 B41 60.74(17)
B39 B42 B41 107.7(2)
B37 B42 B38 59.17(17)
B39 B42 B38 59.55(18)
B41 B42 B38 106.7(2)
B37 B42 B40 107.1(2)
B39 B42 B40 59.63(18)
B41 B42 B40 58.90(18)
B38 B42 B40 105.5(2)
B37 B42 H42 121.6
B39 B42 H42 121.6
B41 B42 H42 121.8
B38 B42 H42 123.5
B40 B42 H42 123.0
C19 B21 C20 59.71(16)
C19 B21 B22 58.43(17)
C20 B21 B22 108.0(2)
C19 B21 B25 105.5(2)
C20 B21 B25 59.58(17)
B22 B21 B25 107.8(2)
C19 B21 B26 105.1(2)
C20 B21 B26 107.9(2)
B22 B21 B26 59.77(19)
B25 B21 B26 60.21(19)
C19 B21 H21 124.0
C20 B21 H21 121.4
B22 B21 H21 121.7
B25 B21 H21 122.4
B26 B21 H21 122.4
C7 C16 H16A 109.4
C7 C16 H16B 109.8
H16A C16 H16B 109.5
C7 C16 H16C 109.2
H16A C16 H16C 109.5
H16B C16 H16C 109.5
C43 B46 B45 59.51(17)
C43 B46 B51 105.8(2)
B45 B46 B51 107.9(2)
C43 B46 B47 58.85(16)
B45 B46 B47 108.0(2)
B51 B46 B47 60.05(18)
C43 B46 B50 106.1(2)
B45 B46 B50 59.79(19)
B51 B46 B50 60.2(2)
B47 B46 B50 108.2(2)
C43 B46 H46 123.8
B45 B46 H46 121.9
B51 B46 H46 121.8
B47 B46 H46 121.4
B50 B46 H46 122.0
B35 B40 B41 103.8(2)
B35 B40 B39 59.41(17)
B41 B40 B39 108.9(2)
B35 B40 B42 103.6(2)
B41 B40 B42 60.20(18)
B39 B40 B42 59.78(18)
B35 B40 B36 57.06(16)
B41 B40 B36 60.79(18)
B39 B40 B36 108.3(2)
B42 B40 B36 108.1(2)
B35 B40 H40 125.8
B41 B40 H40 122.0
B39 B40 H40 120.7
B42 B40 H40 122.8
B36 B40 H40 121.5
C19 B22 B23 59.79(18)
C19 B22 B26 105.7(2)
B23 B22 B26 108.3(3)
C19 B22 B21 58.81(16)
B23 B22 B21 108.6(2)
B26 B22 B21 60.2(2)
C19 B22 B27 106.0(2)
B23 B22 B27 59.7(2)
B26 B22 B27 60.4(2)
B21 B22 B27 108.5(2)
C19 B22 H22 123.7
B23 B22 H22 121.1
B26 B22 H22 122.2
B21 B22 H22 121.4
B27 B22 H22 122.0
B45 B50 B49 60.56(19)
B45 B50 B51 107.3(2)
B49 B50 B51 107.5(2)
B45 B50 B46 59.74(18)
B49 B50 B46 108.0(2)
B51 B50 B46 59.51(19)
B45 B50 B54 107.7(2)
B49 B50 B54 59.3(2)
B51 B50 B54 60.1(2)
B46 B50 B54 107.6(2)
B45 B50 H50 121.3
B49 B50 H50 121.2
B51 B50 H50 122.8
B46 B50 H50 122.2
B54 B50 H50 122.2
B53 B52 B47 108.6(2)
B53 B52 B48 60.66(19)
B47 B52 B48 59.82(17)
B53 B52 B54 59.9(2)
B47 B52 B54 108.7(2)
B48 B52 B54 108.5(2)
B53 B52 B51 108.3(2)
B47 B52 B51 60.04(19)
B48 B52 B51 107.9(2)
B54 B52 B51 60.5(2)
B53 B52 H52 121.4
B47 B52 H52 121.4
B48 B52 H52 121.6
B54 B52 H52 121.4
B51 B52 H52 121.7
B24 B29 B30 104.5(2)
B24 B29 B28 58.61(18)
B30 B29 B28 60.4(2)
B24 B29 C20 58.83(16)
B30 B29 C20 108.0(2)
B28 B29 C20 108.5(2)
B24 B29 B25 104.1(2)
B30 B29 B25 60.13(19)
B28 B29 B25 108.4(2)
C20 B29 B25 59.50(17)
B24 B29 H29 125.0
B30 B29 H29 122.5
B28 B29 H29 121.1
C20 B29 H29 121.2
B25 B29 H29 122.6
B46 B51 B47 60.01(18)
B46 B51 B52 107.7(2)
B47 B51 B52 59.78(18)
B46 B51 B50 60.34(19)
B47 B51 B50 108.3(2)
B52 B51 B50 107.7(3)
B46 B51 B54 108.2(2)
B47 B51 B54 107.9(2)
B52 B51 B54 59.8(2)
B50 B51 B54 60.1(2)
B46 B51 H51 121.5
B47 B51 H51 121.6
B52 B51 H51 122.1
B50 B51 H51 121.6
B54 B51 H51 121.8
C44 B49 B54 104.2(2)
C44 B49 B53 58.22(18)
B54 B49 B53 60.0(2)
C44 B49 B50 104.1(2)
B54 B49 B50 60.8(2)
B53 B49 B50 108.4(3)
C44 B49 B45 58.28(17)
B54 B49 B45 108.2(3)
B53 B49 B45 107.5(2)
B50 B49 B45 59.73(19)
C44 B49 H49 125.4
B54 B49 H49 121.9
B53 B49 H49 121.2
B50 B49 H49 122.4
B45 B49 H49 122.1
B23 B27 B26 107.7(2)
B23 B27 B22 59.8(2)
B26 B27 B22 59.6(2)
B23 B27 B28 60.0(2)
B26 B27 B28 107.9(2)
B22 B27 B28 107.5(2)
B23 B27 B30 107.9(3)
B26 B27 B30 59.9(2)
B22 B27 B30 107.3(3)
B28 B27 B30 60.0(2)
B23 B27 H27 121.7
B26 B27 H27 122.0
B22 B27 H27 122.3
B28 B27 H27 121.7
B30 B27 H27 121.9
B29 B30 B25 60.05(19)
B29 B30 B26 108.0(2)
B25 B30 B26 60.1(2)
B29 B30 B28 59.9(2)
B25 B30 B28 108.0(2)
B26 B30 B28 107.8(2)
B29 B30 B27 107.9(2)
B25 B30 B27 108.2(2)
B26 B30 B27 60.0(2)
B28 B30 B27 59.8(2)
B29 B30 H30 121.8
B25 B30 H30 121.1
B26 B30 H30 121.4
B28 B30 H30 122.3
B27 B30 H30 122.0
C44 B53 B52 104.1(2)
C44 B53 B54 104.3(2)
B52 B53 B54 60.4(2)
C44 B53 B49 58.63(18)
B52 B53 B49 108.0(3)
B54 B53 B49 59.8(2)
C44 B53 B48 58.43(17)
B52 B53 B48 59.84(18)
B54 B53 B48 108.2(2)
B49 B53 B48 108.0(2)
C44 B53 H53 125.0
B52 B53 H53 122.7
B54 B53 H53 122.4
B49 B53 H53 121.3
B48 B53 H53 121.5
B24 B28 B23 58.93(18)
B24 B28 B29 58.24(17)
B23 B28 B29 108.1(2)
B24 B28 B27 104.1(2)
B23 B28 B27 59.6(2)
B29 B28 B27 108.0(3)
B24 B28 B30 103.7(2)
B23 B28 B30 107.7(3)
B29 B28 B30 59.70(19)
B27 B28 B30 60.2(2)
B24 B28 H28 125.3
B23 B28 H28 121.3
B29 B28 H28 121.6
B27 B28 H28 122.5
B30 B28 H28 122.8
B49 B54 B53 60.2(2)
B49 B54 B52 107.8(2)
B53 B54 B52 59.7(2)
B49 B54 B51 107.8(2)
B53 B54 B51 107.6(2)
B52 B54 B51 59.8(2)
B49 B54 B50 60.0(2)
B53 B54 B50 107.9(2)
B52 B54 B50 107.6(2)
B51 B54 B50 59.8(2)
B49 B54 H54 122.1
B53 B54 H54 122.0
B52 B54 H54 121.8
B51 B54 H54 121.6
B50 B54 H54 121.9
B22 B26 B27 60.0(2)
B22 B26 B21 60.05(19)
B27 B26 B21 108.2(2)
B22 B26 B30 107.8(3)
B27 B26 B30 60.1(2)
B21 B26 B30 107.7(2)
B22 B26 B25 107.7(2)
B27 B26 B25 107.9(3)
B21 B26 B25 59.81(18)
B30 B26 B25 59.75(19)
B22 B26 H26 121.8
B27 B26 H26 121.5
B21 B26 H26 121.7
B30 B26 H26 121.9
B25 B26 H26 122.0
B35 B39 C34 52.80(15)
B35 B39 B38 100.0(2)
C34 B39 B38 57.34(17)
B35 B39 B40 57.34(17)
C34 B39 B40 100.1(2)
B38 B39 B40 106.9(2)
B35 B39 B42 102.7(2)
C34 B39 B42 102.7(2)
B38 B39 B42 60.42(18)
B40 B39 B42 60.59(19)
B35 B39 H39 127.9
C34 B39 H39 127.6
B38 B39 H39 123.1
B40 B39 H39 123.4
B42 B39 H39 122.7

loop_
_geom_bond_atom_site_label_1
_geom_bond_atom_site_label_2
_geom_bond_distance
Fe1 C2 2.050(2)
Fe1 C4 2.054(2)
Fe1 C3 2.070(2)
Fe1 C10 2.095(3)
Fe1 C12 2.112(3)
Fe1 C8 2.118(3)
Fe1 C7 2.129(3)
Fe1 C9 2.133(3)
Fe1 C11 2.132(3)
Fe1 C5 2.145(2)
Fe1 C1 2.148(2)
C2 C1 1.401(4)
C2 C3 1.422(3)
C2 H2 0.9299
C7 C12 1.409(4)
C7 C8 1.411(4)
C7 C16 1.507(4)
C1 C13 1.501(3)
C1 C6 1.512(3)
C4 C5 1.407(4)
C4 C3 1.425(4)
C4 H4 0.9300
C12 C11 1.407(4)
C12 H12 0.9302
C44 C43 1.672(4)
C44 B53 1.686(4)
C44 B49 1.694(4)
C44 B48 1.697(4)
C44 B45 1.698(4)
C44 H44 1.1001
B35 C34 1.518(4)
B35 B40 1.669(4)
B35 B36 1.674(4)
B35 B39 1.707(4)
B35 H35 1.1000
C43 C31 1.623(4)
C43 B46 1.706(4)
C43 B47 1.710(4)
C43 B48 1.719(4)
C43 B45 1.728(4)
C34 B38 1.666(4)
C34 B33 1.676(4)
C34 B39 1.708(4)
C34 H34 1.1000
C5 C15 1.500(3)
C5 C6 1.513(3)
B37 B38 1.753(4)
B37 B32 1.764(4)
B37 B42 1.771(4)
B37 B41 1.793(4)
B37 B33 1.816(4)
B37 H37 1.1001
C8 C9 1.405(4)
C8 H8 0.9301
C6 C19 1.553(4)
C6 H6 1.0000
C13 H13A 0.9600
C13 H13B 0.9600
C13 H13C 0.9599
C20 B24 1.704(4)
C20 C19 1.732(4)
C20 B25 1.762(4)
C20 B21 1.769(4)
C20 B29 1.774(4)
C20 H20 1.0998
C31 B32 1.725(4)
C31 B33 1.989(4)
C31 B36 2.002(4)
C31 H31 1.20(3)
C3 C14 1.496(4)
C19 B24 1.645(4)
C19 B22 1.703(4)
C19 B21 1.709(4)
C19 B23 1.731(4)
B32 B41 1.758(4)
B32 B33 1.783(4)
B32 B36 1.797(4)
B32 H32 1.1000
C10 C9 1.412(4)
C10 C11 1.412(4)
C10 H10 0.9301
C18 C11 1.501(4)
C18 H18A 0.9601
C18 H18B 0.9599
C18 H18C 0.9599
B25 B21 1.776(5)
B25 B30 1.777(5)
B25 B29 1.776(5)
B25 B26 1.784(5)
B25 H25 1.1000
C15 H15A 0.9601
C15 H15B 0.9600
C15 H15C 0.9600
B38 B39 1.764(4)
B38 B42 1.780(5)
B38 B33 1.826(4)
B38 H38 1.1000
C9 C17 1.506(4)
C14 H14A 0.9600
C14 H14B 0.9599
C14 H14C 0.9601
B33 H33 1.0999
B24 B29 1.692(4)
B24 B28 1.699(4)
B24 B23 1.709(4)
B24 H24 1.1000
B47 B48 1.765(4)
B47 B52 1.769(5)
B47 B51 1.774(5)
B47 B46 1.773(4)
B47 H47 1.0999
B45 B46 1.773(5)
B45 B50 1.774(5)
B45 B49 1.789(5)
B45 H45 1.1000
B41 B40 1.752(4)
B41 B42 1.775(5)
B41 B36 1.811(4)
B41 H41 1.1000
B48 B52 1.771(5)
B48 B53 1.785(5)
B48 H48 1.1002
B23 B22 1.769(5)
B23 B27 1.767(5)
B23 B28 1.773(5)
B23 H23 1.1000
B36 B40 1.825(5)
B36 H36 1.1000
C17 H17A 0.9600
C17 H17B 0.9600
C17 H17C 0.9600
B42 B39 1.773(5)
B42 B40 1.787(5)
B42 H42 1.1000
B21 B22 1.777(5)
B21 B26 1.779(5)
B21 H21 1.0999
C16 H16A 0.9599
C16 H16B 0.9600
C16 H16C 0.9599
B46 B51 1.772(5)
B46 B50 1.787(5)
B46 H46 1.1000
B40 B39 1.770(5)
B40 H40 1.0999
B22 B26 1.772(5)
B22 B27 1.780(5)
B22 H22 1.1000
B50 B49 1.774(5)
B50 B51 1.783(5)
B50 B54 1.788(5)
B50 H50 1.1003
B52 B53 1.764(5)
B52 B54 1.776(5)
B52 B51 1.776(5)
B52 H52 1.1001
B29 B30 1.772(5)
B29 B28 1.776(5)
B29 H29 1.0998
B51 B54 1.789(5)
B51 H51 1.1000
B49 B54 1.762(5)
B49 B53 1.770(5)
B49 H49 1.1001
B27 B26 1.786(6)
B27 B28 1.780(6)
B27 B30 1.787(5)
B27 H27 1.1000
B30 B26 1.784(5)
B30 B28 1.783(5)
B30 H30 1.1000
B53 B54 1.767(5)
B53 H53 1.1000
B28 H28 1.1000
B54 H54 1.1000
B26 H26 1.1001
B39 H39 1.0999
